data_2022057
loop_
_publ_author_name
'Jha, Kunal Kumar'
'Gruza, Barbara'
'Kumar, Prashant'
'Chodkiewicz, Michal Leszek'
'Dominiak, Paulina Maria'

_publ_section_title
;
 TAAM: a reliable and user friendly tool for hydrogen-atom location using
 routine X-ray diffraction data
;
_journal_issue 3
_journal_name_full 'Acta Crystallographica Section B Structural Science, Crystal Engineering and Materials'
_journal_paper_doi 10.1107/S2052520620002917
_journal_volume 76
_journal_year 2020
_chemical_formula_moiety 'C H6 N O3 P'
_chemical_formula_sum 'C H6 N O3 P'
_chemical_formula_weight 111.04
_space_group_crystal_system orthorhombic
_space_group_IT_number 61
_space_group_name_Hall '-P 2ac 2ab'
_space_group_name_H-M_alt 'P b c a'
_symmetry_Int_Tables_number 61
_audit_creation_date 2019-09-24
_audit_creation_method
;
Olex2 1.2
(compiled 2018.05.29 svn.r3508 for OlexSys, GUI svn.r5506)
;
_cell_angle_alpha 90
_cell_angle_beta 90
_cell_angle_gamma 90
_cell_formula_units_Z 8
_cell_length_a 8.977(7)
_cell_length_b 9.186(7)
_cell_length_c 10.003(7)
_cell_measurement_temperature 85(2)
_cell_volume 824.9(11)
_computing_molecular_graphics 'Olex2 (Dolomanov et al., 2009)'
_computing_publication_material 'Olex2 (Dolomanov et al., 2009)'
_computing_structure_refinement 'olex2.refine (Bourhis et al., 2015)'
_diffrn_ambient_temperature 85(2)
_diffrn_measured_fraction_theta_full 0.9766
_diffrn_measured_fraction_theta_max 0.9766
_diffrn_measurement_device_type 'Goniometer Xcalibur, detector: Onyx'
_diffrn_radiation_type MoK\a
_diffrn_radiation_wavelength 0.71073
_diffrn_reflns_av_R_equivalents 0.0000
_diffrn_reflns_av_unetI/netI 0.0163
_diffrn_reflns_limit_h_max 24
_diffrn_reflns_limit_h_min 0
_diffrn_reflns_limit_k_max 24
_diffrn_reflns_limit_k_min 0
_diffrn_reflns_limit_l_max 27
_diffrn_reflns_limit_l_min 0
_diffrn_reflns_number 8630
_diffrn_reflns_theta_full 76.4025
_diffrn_reflns_theta_max 76.40
_diffrn_reflns_theta_min 3.77
_exptl_absorpt_coefficient_mu 0.526
_exptl_crystal_density_diffrn 1.7881
_exptl_crystal_F_000 465.1218
_refine_diff_density_max 0.4178
_refine_diff_density_min -0.7629
_refine_diff_density_rms 0.0992
_refine_ls_d_res_high 0.3656
_refine_ls_d_res_low 5.4031
_refine_ls_goodness_of_fit_ref 1.1385
_refine_ls_hydrogen_treatment refall
_refine_ls_matrix_type full
_refine_ls_number_constraints 0
_refine_ls_number_parameters 79
_refine_ls_number_reflns 8630
_refine_ls_number_restraints 0
_refine_ls_restrained_S_all 1.1385
_refine_ls_R_factor_all 0.0283
_refine_ls_R_factor_gt 0.0192
_refine_ls_shift/su_max 0.0028
_refine_ls_shift/su_mean 0.0006
_refine_ls_structure_factor_coef Fsqd
_refine_ls_weighting_details 'w=1/[\s^2^(Fo^2^)+(0.0211P)^2^] where P=(Fo^2^+2Fc^2^)/3'
_refine_ls_weighting_scheme calc
_refine_ls_wR_factor_gt 0.0435
_refine_ls_wR_factor_ref 0.0465
_reflns_Friedel_coverage 0.0
_reflns_limit_h_max 24
_reflns_limit_h_min 0
_reflns_limit_k_max 24
_reflns_limit_k_min 0
_reflns_limit_l_max 27
_reflns_limit_l_min 0
_reflns_number_gt 7006
_reflns_number_total 8630
_reflns_threshold_expression I>=2u(I)
_cod_data_source_file 8_TAAM_iso_max.cif
_cod_data_source_block 8_TAAM_iso_max
_cod_original_cell_volume 824.87(11)
_cod_database_code 2022057
_olex2_refinement_description
;
;
_olex2_submission_special_instructions 'No special instructions were received'

loop_
_space_group_symop_id
_space_group_symop_operation_xyz
1 x,y,z
2 x+1/2,-y+1/2,-z
3 -x,y+1/2,-z+1/2
4 -x+1/2,-y,z+1/2
5 -x,-y,-z
6 -x-1/2,y-1/2,z
7 x,-y-1/2,z-1/2
8 x-1/2,y,-z-1/2

loop_
_atom_site_label
_atom_site_type_symbol
_atom_site_fract_x
_atom_site_fract_y
_atom_site_fract_z
_atom_site_U_iso_or_equiv
_atom_site_adp_type
_atom_site_occupancy
_atom_site_refinement_flags_posn
P P 0.236407(5) 0.628030(4) 0.441050(4) 0.004965(7) Uani 1.000000 .
O1 O 0.193926(16) 0.646287(15) 0.584623(13) 0.008666(15) Uani 1.000000 .
O2 O 0.335251(13) 0.498966(13) 0.409121(13) 0.007453(13) Uani 1.000000 .
O3 O 0.316834(15) 0.765308(14) 0.381308(14) 0.008631(15) Uani 1.000000 .
H3 H 0.2587(9) 0.8526(9) 0.3915(9) 0.0230(17) Uiso 1.000000 .
C C 0.068994(17) 0.607509(19) 0.340595(16) 0.007501(17) Uani 1.000000 .
Ha H 0.0064(7) 0.5149(8) 0.3750(5) 0.0229(15) Uiso 1.000000 .
Hb H -0.0021(8) 0.7031(8) 0.3503(6) 0.0254(16) Uiso 1.000000 .
N N 0.107641(15) 0.586962(16) 0.196932(13) 0.007542(14) Uani 1.000000 .
Hc H 0.0152(9) 0.5546(9) 0.1461(8) 0.0232(17) Uiso 1.000000 .
Hd H 0.1439(9) 0.6784(9) 0.1557(8) 0.0236(17) Uiso 1.000000 .
He H 0.1840(8) 0.5092(9) 0.1822(7) 0.0213(16) Uiso 1.000000 .

loop_
_atom_site_aniso_label
_atom_site_aniso_U_11
_atom_site_aniso_U_22
_atom_site_aniso_U_33
_atom_site_aniso_U_12
_atom_site_aniso_U_13
_atom_site_aniso_U_23
P 0.005641(12) 0.004527(12) 0.004726(12) 0.000041(8) 0.000034(8) -0.000070(8)
O1 0.01102(4) 0.00947(3) 0.00551(3) 0.00104(3) 0.00069(2) -0.00071(2)
O2 0.00751(3) 0.00564(3) 0.00921(3) 0.00092(2) 0.00070(2) -0.00025(2)
O3 0.00885(3) 0.00599(3) 0.01105(4) -0.00105(2) 0.00106(3) 0.00107(2)
C 0.00625(4) 0.00940(4) 0.00685(4) -0.00016(3) -0.00004(3) -0.00004(3)
N 0.00794(3) 0.00855(4) 0.00614(3) -0.00018(3) -0.00064(2) -0.00010(3)

loop_
_atom_type_symbol
_atom_type_description
_atom_type_scat_dispersion_real
_atom_type_scat_dispersion_imag
_atom_type_scat_source
_atom_type_scat_dispersion_source
C C 0.00347 0.00161 'Clementi & Roetti, C., At. Data Nucl. Data Tables 1974, 14, (177-478); Clementi & Raimondi, J. Chem. Phys., 1963, 38, (2686-2689)' 'Henke, Gullikson and Davis, At. Data and Nucl. Data Tables, 1993, 54, 2'
H H 0.00000 0.00000 'Clementi & Roetti, C., At. Data Nucl. Data Tables 1974, 14, (177-478); Clementi & Raimondi, J. Chem. Phys., 1963, 38, (2686-2689)' 'Henke, Gullikson and Davis, At. Data and Nucl. Data Tables, 1993, 54, 2'
N N 0.00653 0.00323 'Clementi & Roetti, C., At. Data Nucl. Data Tables 1974, 14, (177-478); Clementi & Raimondi, J. Chem. Phys., 1963, 38, (2686-2689)' 'Henke, Gullikson and Davis, At. Data and Nucl. Data Tables, 1993, 54, 2'
O O 0.01158 0.00611 'Clementi & Roetti, C., At. Data Nucl. Data Tables 1974, 14, (177-478); Clementi & Raimondi, J. Chem. Phys., 1963, 38, (2686-2689)' 'Henke, Gullikson and Davis, At. Data and Nucl. Data Tables, 1993, 54, 2'

loop_
_geom_angle_atom_site_label_1
_geom_angle_atom_site_label_2
_geom_angle_atom_site_label_3
_geom_angle
_geom_angle_site_symmetry_1
_geom_angle_site_symmetry_3
_geom_angle_publ_flag
O2 P O1 116.080(8) . . ?
O3 P O1 113.108(8) . . ?
O3 P O2 106.187(7) . . ?
C P O1 109.373(8) . . ?
C P O2 106.653(8) . . ?
C P O3 104.650(8) . . ?
H3 O3 P 112.3(5) . . ?
Ha C P 109.7(3) . . ?
Hb C P 110.6(4) . . ?
Hb C Ha 107.6(5) . . ?
N C P 110.715(10) . . ?
N C Ha 109.3(3) . . ?
N C Hb 108.9(3) . . ?
Hc N C 109.2(4) . . ?
Hd N C 111.7(4) . . ?
Hd N Hc 107.9(6) . . ?
He N C 113.0(4) . . ?
He N Hc 106.0(6) . . ?
He N Hd 108.6(7) . . ?

loop_
_geom_bond_atom_site_label_1
_geom_bond_atom_site_label_2
_geom_bond_distance
_geom_bond_site_symmetry_2
_geom_bond_publ_flag
P O1 1.49537(13) . ?
P O2 1.51491(12) . ?
P O3 1.57119(13) . ?
P C 1.81765(16) . ?
O3 H3 0.962(9) . ?
C Ha 1.076(7) . ?
C Hb 1.089(7) . ?
C N 1.4903(2) . ?
N Hc 1.018(8) . ?
N Hd 0.991(8) . ?
N He 1.001(8) . ?
